data_1547083
loop_
_publ_author_name
'Shi, Pengfei'
'Wang, Lili'
'Guo, Shan'
'Chen, Kehao'
'Wang, Jie'
'Zhu, Jin'

_publ_section_title
;
 A C-H Activation-Based Strategy for N-Amino Azaheterocycle Synthesis.
;
_journal_issue 16
_journal_name_full 'Organic letters'
_journal_page_first 4359
_journal_page_last 4362
_journal_paper_doi 10.1021/acs.orglett.7b02066
_journal_volume 19
_journal_year 2017
_chemical_formula_moiety 'C17 H14 N2 O3'
_chemical_formula_sum 'C17 H14 N2 O3'
_chemical_formula_weight 294.30
_chemical_name_systematic
; 
 ? 
;
_space_group_IT_number 14
_symmetry_cell_setting monoclinic
_symmetry_space_group_name_Hall '-P 2yn'
_symmetry_space_group_name_H-M 'P 1 21/n 1'
_atom_sites_solution_hydrogens geom
_atom_sites_solution_primary direct
_atom_sites_solution_secondary difmap
_audit_creation_method SHELXL-97
_cell_angle_alpha 90.00
_cell_angle_beta 93.835(3)
_cell_angle_gamma 90.00
_cell_formula_units_Z 4
_cell_length_a 5.5929(3)
_cell_length_b 11.3901(3)
_cell_length_c 22.1102(4)
_cell_measurement_reflns_used 9996
_cell_measurement_temperature 173(2)
_cell_measurement_theta_max 68.30
_cell_measurement_theta_min 3.88
_cell_volume 1405.35(9)
_computing_cell_refinement 'Bruker SAINT'
_computing_data_collection 'Bruker APEX2'
_computing_data_reduction 'Bruker SAINT'
_computing_molecular_graphics 'Bruker SHELXTL'
_computing_publication_material 'Bruker SHELXTL'
_computing_structure_refinement 'SHELXL-2014 (Sheldrick 2014)'
_computing_structure_solution 'SHELXS-97 (Sheldrick 2008)'
_diffrn_ambient_temperature 173(2)
_diffrn_measured_fraction_theta_full 0.991
_diffrn_measured_fraction_theta_max 0.991
_diffrn_measurement_device_type 'Bruker APEX-II CCD'
_diffrn_measurement_method '\f and \w scans'
_diffrn_radiation_monochromator graphite
_diffrn_radiation_source 'fine-focus sealed tube'
_diffrn_radiation_type CuK\a
_diffrn_radiation_wavelength 1.54178
_diffrn_reflns_av_R_equivalents 0.0211
_diffrn_reflns_av_sigmaI/netI 0.0147
_diffrn_reflns_limit_h_max 6
_diffrn_reflns_limit_h_min -6
_diffrn_reflns_limit_k_max 13
_diffrn_reflns_limit_k_min -13
_diffrn_reflns_limit_l_max 24
_diffrn_reflns_limit_l_min -26
_diffrn_reflns_number 14817
_diffrn_reflns_theta_full 68.26
_diffrn_reflns_theta_max 68.26
_diffrn_reflns_theta_min 5.58
_diffrn_standards_number 0
_exptl_absorpt_coefficient_mu 0.796
_exptl_absorpt_correction_T_max 0.7531
_exptl_absorpt_correction_T_min 0.5650
_exptl_absorpt_correction_type multi-scan
_exptl_absorpt_process_details SADABS
_exptl_crystal_colour yellow
_exptl_crystal_density_diffrn 1.391
_exptl_crystal_density_method 'not measured'
_exptl_crystal_description plate
_exptl_crystal_F_000 616
_exptl_crystal_size_max 0.26
_exptl_crystal_size_mid 0.22
_exptl_crystal_size_min 0.10
_refine_diff_density_max 0.442
_refine_diff_density_min -0.374
_refine_diff_density_rms 0.040
_refine_ls_extinction_method none
_refine_ls_goodness_of_fit_ref 1.035
_refine_ls_hydrogen_treatment mixed
_refine_ls_matrix_type full
_refine_ls_number_parameters 207
_refine_ls_number_reflns 2552
_refine_ls_number_restraints 0
_refine_ls_restrained_S_all 1.035
_refine_ls_R_factor_all 0.0410
_refine_ls_R_factor_gt 0.0389
_refine_ls_shift/su_max 0.001
_refine_ls_shift/su_mean 0.000
_refine_ls_structure_factor_coef Fsqd
_refine_ls_weighting_details 'calc w=1/[\s^2^(Fo^2^)+(0.0518P)^2^+0.6607P] where P=(Fo^2^+2Fc^2^)/3'
_refine_ls_weighting_scheme calc
_refine_ls_wR_factor_gt 0.1001
_refine_ls_wR_factor_ref 0.1020
_reflns_number_gt 2397
_reflns_number_total 2552
_reflns_threshold_expression >2sigma(I)
_cod_data_source_file ol7b02066_si_003.cif
_cod_data_source_block 3fa
_cod_original_sg_symbol_H-M 'P 21/n'
_cod_database_code 1547083

loop_
_symmetry_equiv_pos_as_xyz
'x, y, z'
'-x+1/2, y+1/2, -z+1/2'
'-x, -y, -z'
'x-1/2, -y-1/2, z-1/2'

loop_
_atom_site_label
_atom_site_type_symbol
_atom_site_fract_x
_atom_site_fract_y
_atom_site_fract_z
_atom_site_U_iso_or_equiv
_atom_site_adp_type
_atom_site_occupancy
_atom_site_symmetry_multiplicity
_atom_site_calc_flag
_atom_site_refinement_flags
O1 O 0.21838(17) 0.52144(9) 0.06109(4) 0.0301(2) Uani 1 1 d .
O2 O 0.4885(3) 0.61006(13) 0.21112(5) 0.0711(5) Uani 1 1 d .
O3 O 0.6163(2) 0.45377(9) 0.16299(4) 0.0417(3) Uani 1 1 d .
N1 N 0.40276(18) 0.65791(9) 0.00389(4) 0.0199(2) Uani 1 1 d .
N2 N 0.2253(2) 0.63232(10) -0.04227(5) 0.0234(3) Uani 1 1 d .
H2A H 0.299(3) 0.6100(15) -0.0763(8) 0.036(4) Uiso 1 1 d .
H2B H 0.135(3) 0.5733(16) -0.0269(8) 0.037(4) Uiso 1 1 d .
C1 C 0.3821(2) 0.59494(11) 0.05942(6) 0.0222(3) Uani 1 1 d .
C2 C 0.5555(2) 0.62521(11) 0.10590(6) 0.0232(3) Uani 1 1 d .
C3 C 0.7370(2) 0.70772(11) 0.09802(6) 0.0224(3) Uani 1 1 d .
C4 C 0.9227(2) 0.73310(12) 0.14369(6) 0.0275(3) Uani 1 1 d .
H4A H 0.9241 0.6941 0.1817 0.033 Uiso 1 1 calc R
C5 C 1.0976(2) 0.81229(13) 0.13350(6) 0.0296(3) Uani 1 1 d .
H5A H 1.2218 0.8261 0.1641 0.035 Uiso 1 1 calc R
C6 C 1.0975(2) 0.87463(12) 0.07801(6) 0.0281(3) Uani 1 1 d .
H6A H 1.2178 0.9316 0.0720 0.034 Uiso 1 1 calc R
C7 C 0.9242(2) 0.85250(12) 0.03333(6) 0.0242(3) Uani 1 1 d .
H7A H 0.9243 0.8945 -0.0038 0.029 Uiso 1 1 calc R
C8 C 0.7425(2) 0.76727(11) 0.04130(6) 0.0210(3) Uani 1 1 d .
C9 C 0.5688(2) 0.74005(11) -0.00554(5) 0.0196(3) Uani 1 1 d .
C10 C 0.5642(2) 0.79891(11) -0.06594(5) 0.0204(3) Uani 1 1 d .
C11 C 0.3876(2) 0.88028(13) -0.08284(6) 0.0289(3) Uani 1 1 d .
H11A H 0.2634 0.8959 -0.0567 0.035 Uiso 1 1 calc R
C12 C 0.3916(3) 0.93899(13) -0.13781(7) 0.0324(3) Uani 1 1 d .
H12A H 0.2701 0.9945 -0.1491 0.039 Uiso 1 1 calc R
C13 C 0.5723(2) 0.91675(13) -0.17614(6) 0.0280(3) Uani 1 1 d .
H13A H 0.5747 0.9567 -0.2138 0.034 Uiso 1 1 calc R
C14 C 0.7491(2) 0.83618(13) -0.15930(6) 0.0303(3) Uani 1 1 d .
H14A H 0.8740 0.8213 -0.1854 0.036 Uiso 1 1 calc R
C15 C 0.7455(2) 0.77674(13) -0.10452(6) 0.0278(3) Uani 1 1 d .
H15A H 0.8669 0.7210 -0.0934 0.033 Uiso 1 1 calc R
C16 C 0.5429(3) 0.56457(13) 0.16537(6) 0.0294(3) Uani 1 1 d .
C17 C 0.6159(4) 0.38709(16) 0.21870(7) 0.0558(5) Uani 1 1 d .
H17A H 0.6734 0.3073 0.2117 0.084 Uiso 1 1 calc R
H17B H 0.4526 0.3837 0.2321 0.084 Uiso 1 1 calc R
H17C H 0.7215 0.4251 0.2500 0.084 Uiso 1 1 calc R

loop_
_atom_site_aniso_label
_atom_site_aniso_U_11
_atom_site_aniso_U_22
_atom_site_aniso_U_33
_atom_site_aniso_U_23
_atom_site_aniso_U_13
_atom_site_aniso_U_12
O1 0.0354(5) 0.0300(5) 0.0252(5) 0.0040(4) 0.0051(4) -0.0082(4)
O2 0.1279(14) 0.0642(9) 0.0249(6) 0.0079(6) 0.0318(7) 0.0361(9)
O3 0.0803(8) 0.0263(5) 0.0188(5) 0.0052(4) 0.0043(5) -0.0009(5)
N1 0.0215(5) 0.0217(5) 0.0166(5) 0.0006(4) 0.0028(4) 0.0023(4)
N2 0.0242(6) 0.0262(6) 0.0197(6) 0.0011(4) -0.0003(4) -0.0028(4)
C1 0.0277(6) 0.0211(6) 0.0186(6) 0.0014(5) 0.0075(5) 0.0016(5)
C2 0.0295(7) 0.0237(6) 0.0170(6) 0.0005(5) 0.0065(5) 0.0042(5)
C3 0.0253(6) 0.0241(6) 0.0184(6) -0.0018(5) 0.0052(5) 0.0061(5)
C4 0.0332(7) 0.0317(7) 0.0176(6) -0.0020(5) 0.0018(5) 0.0055(6)
C5 0.0276(7) 0.0365(8) 0.0241(7) -0.0081(6) -0.0021(5) 0.0039(6)
C6 0.0244(6) 0.0310(7) 0.0293(7) -0.0050(6) 0.0041(5) -0.0017(5)
C7 0.0251(6) 0.0267(7) 0.0213(6) -0.0007(5) 0.0056(5) 0.0009(5)
C8 0.0215(6) 0.0228(6) 0.0193(6) -0.0009(5) 0.0049(5) 0.0042(5)
C9 0.0203(6) 0.0203(6) 0.0187(6) 0.0005(5) 0.0053(5) 0.0037(5)
C10 0.0211(6) 0.0229(6) 0.0173(6) 0.0013(5) 0.0018(5) -0.0017(5)
C11 0.0252(7) 0.0341(8) 0.0284(7) 0.0081(6) 0.0090(5) 0.0060(6)
C12 0.0300(7) 0.0351(8) 0.0323(8) 0.0127(6) 0.0026(6) 0.0067(6)
C13 0.0323(7) 0.0323(7) 0.0190(6) 0.0067(5) -0.0003(5) -0.0057(6)
C14 0.0296(7) 0.0418(8) 0.0204(7) 0.0018(6) 0.0085(5) 0.0010(6)
C15 0.0259(7) 0.0351(7) 0.0227(7) 0.0027(6) 0.0043(5) 0.0069(6)
C16 0.0366(7) 0.0336(7) 0.0185(7) 0.0010(6) 0.0054(5) 0.0000(6)
C17 0.1047(16) 0.0370(9) 0.0240(8) 0.0125(7) -0.0073(9) -0.0163(10)

loop_
_atom_type_symbol
_atom_type_description
_atom_type_scat_dispersion_real
_atom_type_scat_dispersion_imag
_atom_type_scat_source
C C 0.0181 0.0091 'International Tables Vol C Tables 4.2.6.8 and 6.1.1.4'
H H 0.0000 0.0000 'International Tables Vol C Tables 4.2.6.8 and 6.1.1.4'
N N 0.0311 0.0180 'International Tables Vol C Tables 4.2.6.8 and 6.1.1.4'
O O 0.0492 0.0322 'International Tables Vol C Tables 4.2.6.8 and 6.1.1.4'

loop_
_geom_angle_atom_site_label_1
_geom_angle_atom_site_label_2
_geom_angle_atom_site_label_3
_geom_angle
C16 O3 C17 116.52(12)
C9 N1 N2 119.55(10)
C9 N1 C1 125.27(10)
N2 N1 C1 115.12(10)
N1 N2 H2A 108.4(11)
N1 N2 H2B 105.2(11)
H2A N2 H2B 113.0(15)
O1 C1 C2 128.03(12)
O1 C1 N1 117.67(11)
C2 C1 N1 114.30(11)
C3 C2 C1 122.84(11)
C3 C2 C16 119.82(12)
C1 C2 C16 117.34(12)
C2 C3 C8 119.06(12)
C2 C3 C4 123.06(12)
C8 C3 C4 117.85(12)
C5 C4 C3 120.91(12)
C5 C4 H4A 119.5
C3 C4 H4A 119.5
C4 C5 C6 121.14(13)
C4 C5 H5A 119.4
C6 C5 H5A 119.4
C7 C6 C5 119.64(13)
C7 C6 H6A 120.2
C5 C6 H6A 120.2
C6 C7 C8 121.06(12)
C6 C7 H7A 119.5
C8 C7 H7A 119.5
C9 C8 C7 121.49(12)
C9 C8 C3 119.19(12)
C7 C8 C3 119.33(12)
N1 C9 C8 119.31(11)
N1 C9 C10 118.73(11)
C8 C9 C10 121.97(11)
C11 C10 C15 119.40(12)
C11 C10 C9 120.68(11)
C15 C10 C9 119.83(11)
C10 C11 C12 120.32(12)
C10 C11 H11A 119.8
C12 C11 H11A 119.8
C13 C12 C11 120.17(13)
C13 C12 H12A 119.9
C11 C12 H12A 119.9
C14 C13 C12 119.65(12)
C14 C13 H13A 120.2
C12 C13 H13A 120.2
C13 C14 C15 120.48(12)
C13 C14 H14A 119.8
C15 C14 H14A 119.8
C14 C15 C10 119.98(12)
C14 C15 H15A 120.0
C10 C15 H15A 120.0
O2 C16 O3 122.84(13)
O2 C16 C2 125.16(14)
O3 C16 C2 111.84(11)
O3 C17 H17A 109.5
O3 C17 H17B 109.5
H17A C17 H17B 109.5
O3 C17 H17C 109.5
H17A C17 H17C 109.5
H17B C17 H17C 109.5

loop_
_geom_bond_atom_site_label_1
_geom_bond_atom_site_label_2
_geom_bond_distance
O1 C1 1.2428(16)
O2 C16 1.1940(18)
O3 C16 1.3293(18)
O3 C17 1.4472(17)
N1 C9 1.3441(16)
N1 N2 1.4057(14)
N1 C1 1.4333(16)
N2 H2A 0.918(18)
N2 H2B 0.920(19)
C1 C2 1.4081(19)
C2 C3 1.4026(19)
C2 C16 1.4910(18)
C3 C8 1.4278(18)
C3 C4 1.4292(19)
C4 C5 1.360(2)
C4 H4A 0.9500
C5 C6 1.418(2)
C5 H5A 0.9500
C6 C7 1.3604(19)
C6 H6A 0.9500
C7 C8 1.4249(18)
C7 H7A 0.9500
C8 C9 1.4065(18)
C9 C10 1.4929(17)
C10 C11 1.3872(18)
C10 C15 1.3914(18)
C11 C12 1.3885(19)
C11 H11A 0.9500
C12 C13 1.385(2)
C12 H12A 0.9500
C13 C14 1.382(2)
C13 H13A 0.9500
C14 C15 1.3887(19)
C14 H14A 0.9500
C15 H15A 0.9500
C17 H17A 0.9800
C17 H17B 0.9800
C17 H17C 0.9800

loop_
_geom_hbond_atom_site_label_D
_geom_hbond_atom_site_label_H
_geom_hbond_atom_site_label_A
_geom_hbond_distance_DH
_geom_hbond_distance_HA
_geom_hbond_distance_DA
_geom_hbond_angle_DHA
_geom_hbond_site_symmetry_A
N2 H2A O3 0.918(18) 2.133(19) 3.0310(16) 165.8(15) 3_665
N2 H2B O1 0.920(19) 2.056(17) 2.6135(14) 117.7(14) .
N2 H2B O1 0.920(19) 2.333(18) 3.0430(15) 133.9(14) 3_565

loop_
_geom_torsion_atom_site_label_1
_geom_torsion_atom_site_label_2
_geom_torsion_atom_site_label_3
_geom_torsion_atom_site_label_4
_geom_torsion
C9 N1 C1 O1 179.96(11)
N2 N1 C1 O1 2.74(16)
C9 N1 C1 C2 -0.32(17)
N2 N1 C1 C2 -177.54(10)
O1 C1 C2 C3 178.07(12)
N1 C1 C2 C3 -1.61(18)
O1 C1 C2 C16 -1.2(2)
N1 C1 C2 C16 179.08(11)
C1 C2 C3 C8 2.39(19)
C16 C2 C3 C8 -178.32(11)
C1 C2 C3 C4 -175.73(12)
C16 C2 C3 C4 3.56(19)
C2 C3 C4 C5 178.74(12)
C8 C3 C4 C5 0.59(19)
C3 C4 C5 C6 1.8(2)
C4 C5 C6 C7 -2.1(2)
C5 C6 C7 C8 -0.2(2)
C6 C7 C8 C9 -177.17(12)
C6 C7 C8 C3 2.56(19)
C2 C3 C8 C9 -1.22(17)
C4 C3 C8 C9 177.00(11)
C2 C3 C8 C7 179.04(11)
C4 C3 C8 C7 -2.74(17)
N2 N1 C9 C8 178.50(11)
C1 N1 C9 C8 1.40(18)
N2 N1 C9 C10 -2.09(16)
C1 N1 C9 C10 -179.20(11)
C7 C8 C9 N1 179.15(11)
C3 C8 C9 N1 -0.59(17)
C7 C8 C9 C10 -0.23(18)
C3 C8 C9 C10 -179.97(11)
N1 C9 C10 C11 72.64(16)
C8 C9 C10 C11 -107.98(15)
N1 C9 C10 C15 -110.72(14)
C8 C9 C10 C15 68.67(17)
C15 C10 C11 C12 0.1(2)
C9 C10 C11 C12 176.74(13)
C10 C11 C12 C13 -0.1(2)
C11 C12 C13 C14 -0.3(2)
C12 C13 C14 C15 0.6(2)
C13 C14 C15 C10 -0.6(2)
C11 C10 C15 C14 0.2(2)
C9 C10 C15 C14 -176.46(12)
C17 O3 C16 O2 3.2(3)
C17 O3 C16 C2 178.85(14)
C3 C2 C16 O2 69.9(2)
C1 C2 C16 O2 -110.81(19)
C3 C2 C16 O3 -105.72(15)
C1 C2 C16 O3 73.61(16)
